data_4508743
loop_
_publ_author_name
'Awaleh, Mohamed Osman'
'Badia, Antonella'
'Brisse, Fran\,cois'

_publ_section_title
;
 Influence of the Anion on the Structure of Bis(methylthio)methane
 Supramolecular Coordination Complexes
;
_journal_issue 12
_journal_name_full 'Crystal Growth &amp; Design'
_journal_page_first 2674
_journal_paper_doi 10.1021/cg060148f
_journal_volume 6
_journal_year 2006
_chemical_compound_source 'Synthesized by the authors. See text'
_chemical_formula_moiety 'C20 H30 Ag2 O6 S6'
_chemical_formula_sum 'C20 H30 Ag2 O6 S6'
_chemical_formula_weight 774.54
_chemical_name_systematic
; 
 ? 
;
_space_group_IT_number 61
_symmetry_cell_setting orthorhombic
_symmetry_space_group_name_Hall '-P 2ac 2ab'
_symmetry_space_group_name_H-M 'P b c a'
_atom_sites_solution_hydrogens geom
_atom_sites_solution_primary direct
_atom_sites_solution_secondary difmap
_audit_creation_method SHELXL-97
_cell_angle_alpha 90.00
_cell_angle_beta 90.00
_cell_angle_gamma 90.00
_cell_formula_units_Z 4
_cell_length_a 10.99200(10)
_cell_length_b 8.71290(10)
_cell_length_c 28.4137(3)
_cell_measurement_reflns_used 7234
_cell_measurement_temperature 100(2)
_cell_measurement_theta_max 72.76
_cell_measurement_theta_min 3.11
_cell_volume 2721.24(5)
_computing_cell_refinement 'SMART (Bruker, 1999)'
_computing_data_collection 'SMART (Bruker, 1999)'
_computing_data_reduction 'SAINT (Bruker, 1999)'
_computing_molecular_graphics 'SHELXTL (Bruker, 1997)'
_computing_publication_material 'UdMX (local program)'
_computing_structure_refinement 'SHELXL97 (Sheldrick, 1997)'
_computing_structure_solution 'SHELXS97 (Sheldrick, 1997)'
_diffrn_ambient_temperature 100(2)
_diffrn_detector_area_resol_mean 5.5
_diffrn_measured_fraction_theta_full 0.994
_diffrn_measured_fraction_theta_max 0.994
_diffrn_measurement_device_type 'Bruker Smart 2000'
_diffrn_measurement_method \w
_diffrn_radiation_monochromator graphite
_diffrn_radiation_source 'X-ray Sealed Tube'
_diffrn_radiation_type CuK\a
_diffrn_radiation_wavelength 1.54178
_diffrn_reflns_av_R_equivalents 0.057
_diffrn_reflns_av_sigmaI/netI 0.0285
_diffrn_reflns_limit_h_max 12
_diffrn_reflns_limit_h_min -13
_diffrn_reflns_limit_k_max 10
_diffrn_reflns_limit_k_min -10
_diffrn_reflns_limit_l_max 34
_diffrn_reflns_limit_l_min -35
_diffrn_reflns_number 22190
_diffrn_reflns_theta_full 72.85
_diffrn_reflns_theta_max 72.85
_diffrn_reflns_theta_min 3.11
_diffrn_standards_decay_% 0.09
_diffrn_standards_number 229
_exptl_absorpt_coefficient_mu 16.149
_exptl_absorpt_correction_T_max 0.524
_exptl_absorpt_correction_T_min 0.132
_exptl_absorpt_correction_type multi-scan
_exptl_absorpt_process_details 'Sadabs (Sheldrick,1996)'
_exptl_crystal_colour Colorless
_exptl_crystal_density_diffrn 1.891
_exptl_crystal_density_method 'not measured'
_exptl_crystal_description block
_exptl_crystal_F_000 1552
_exptl_crystal_size_max 0.32
_exptl_crystal_size_mid 0.12
_exptl_crystal_size_min 0.04
_refine_diff_density_max 1.284
_refine_diff_density_min -1.028
_refine_diff_density_rms 0.142
_refine_ls_extinction_method none
_refine_ls_goodness_of_fit_ref 1.013
_refine_ls_hydrogen_treatment constr
_refine_ls_matrix_type full
_refine_ls_number_parameters 157
_refine_ls_number_reflns 2707
_refine_ls_number_restraints 0
_refine_ls_restrained_S_all 1.013
_refine_ls_R_factor_all 0.0347
_refine_ls_R_factor_gt 0.0311
_refine_ls_shift/su_max 0.002
_refine_ls_shift/su_mean 0.000
_refine_ls_structure_factor_coef Fsqd
_refine_ls_weighting_details 'calc w=1/[\s^2^(Fo^2^)+(0.0556P)^2^+0.0000P] where P=(Fo^2^+2Fc^2^)/3'
_refine_ls_weighting_scheme calc
_refine_ls_wR_factor_gt 0.0776
_refine_ls_wR_factor_ref 0.0793
_reflns_number_gt 2379
_reflns_number_total 2707
_reflns_threshold_expression I>2\s(I)
_cod_data_source_file cg060148fsup4.cif
_cod_data_source_block complex4
_cod_depositor_comments
;
The following automatic conversions were performed:

'_symmetry_cell_setting' value 'Orthorhombic' changed to
'orthorhombic' according to
/home/saulius/struct/CIF-dictionaries/cif_core.dic dictionary named
'cif_core.dic' version 2.4.2 from 2011-04-26.

'_geom_bond_publ_flag'
value 'Y' changed to 'y' according to
/home/saulius/struct/CIF-dictionaries/cif_core.dic dictionary named
'cif_core.dic' version 2.4.2 from 2011-04-26 (21
time).

'_geom_angle_publ_flag' value 'Y' changed to 'y' according to
/home/saulius/struct/CIF-dictionaries/cif_core.dic dictionary named
'cif_core.dic' version 2.4.2 from 2011-04-26 (33 times).

Automatic conversion script
Id: cif_fix_values 1891 2012-01-12 08:04:46Z andrius 
;
_cod_original_sg_symbol_H-M Pbca
_cod_database_code 4508743

loop_
_symmetry_equiv_pos_as_xyz
'x, y, z'
'-x+1/2, -y, z+1/2'
'-x, y+1/2, -z+1/2'
'x+1/2, -y+1/2, -z'
'-x, -y, -z'
'x-1/2, y, -z-1/2'
'x, -y-1/2, z-1/2'
'-x-1/2, y-1/2, z'

loop_
_atom_site_label
_atom_site_type_symbol
_atom_site_fract_x
_atom_site_fract_y
_atom_site_fract_z
_atom_site_U_iso_or_equiv
_atom_site_adp_type
_atom_site_occupancy
_atom_site_symmetry_multiplicity
_atom_site_calc_flag
_atom_site_refinement_flags
Ag1 Ag 0.22344(2) 0.19657(2) 0.725911(7) 0.01316(10) Uani 1 1 d .
S1 S 0.00325(7) 0.24051(8) 0.69716(2) 0.01245(16) Uani 1 1 d .
S2 S 0.20372(7) -0.06192(8) 0.76677(2) 0.01105(15) Uani 1 1 d .
S3 S 0.43077(7) 0.26403(8) 0.64076(2) 0.01260(16) Uani 1 1 d .
O1 O 0.3306(2) 0.1623(2) 0.65540(7) 0.0169(4) Uani 1 1 d .
O2 O 0.4305(2) 0.4075(2) 0.66706(7) 0.0182(5) Uani 1 1 d .
O3 O 0.5468(2) 0.1847(2) 0.64062(8) 0.0193(5) Uani 1 1 d .
C1 C 0.4001(3) 0.3146(3) 0.58144(10) 0.0142(6) Uani 1 1 d .
C2 C 0.3127(3) 0.4259(4) 0.57230(11) 0.0191(6) Uani 1 1 d .
H2 H 0.2711 0.4751 0.5974 0.023 Uiso 1 1 calc R
C3 C 0.2869(3) 0.4641(4) 0.52605(11) 0.0225(7) Uani 1 1 d .
H3 H 0.2261 0.5388 0.5198 0.027 Uiso 1 1 calc R
C4 C 0.3480(3) 0.3958(4) 0.48848(10) 0.0204(7) Uani 1 1 d .
C5 C 0.4365(3) 0.2873(4) 0.49856(11) 0.0211(7) Uani 1 1 d .
H5 H 0.4799 0.2406 0.4735 0.025 Uiso 1 1 calc R
C6 C 0.4630(3) 0.2452(4) 0.54495(11) 0.0189(6) Uani 1 1 d .
H6 H 0.5233 0.1699 0.5513 0.023 Uiso 1 1 calc R
C7 C 0.3175(4) 0.4405(4) 0.43855(11) 0.0288(8) Uani 1 1 d .
H7A H 0.3929 0.4564 0.4208 0.043 Uiso 1 1 calc R
H7B H 0.2699 0.5356 0.4387 0.043 Uiso 1 1 calc R
H7C H 0.2699 0.3584 0.4238 0.043 Uiso 1 1 calc R
C11 C 0.0320(3) 0.2966(4) 0.63673(10) 0.0205(7) Uani 1 1 d .
H11A H -0.0452 0.3206 0.6212 0.031 Uiso 1 1 calc R
H11B H 0.0723 0.2122 0.6201 0.031 Uiso 1 1 calc R
H11C H 0.0846 0.3874 0.6363 0.031 Uiso 1 1 calc R
C21 C 0.2591(3) -0.0575(3) 0.82674(10) 0.0149(6) Uani 1 1 d .
H21A H 0.2159 0.0224 0.8444 0.022 Uiso 1 1 calc R
H21B H 0.3465 -0.0351 0.8267 0.022 Uiso 1 1 calc R
H21C H 0.2449 -0.1574 0.8416 0.022 Uiso 1 1 calc R
C22 C 0.0402(3) -0.0796(3) 0.77608(9) 0.0114(6) Uani 1 1 d .
H22A H 0.0125 0.0057 0.7965 0.014 Uiso 1 1 calc R
H22B H -0.0018 -0.0695 0.7454 0.014 Uiso 1 1 calc R

loop_
_atom_site_aniso_label
_atom_site_aniso_U_11
_atom_site_aniso_U_22
_atom_site_aniso_U_33
_atom_site_aniso_U_23
_atom_site_aniso_U_13
_atom_site_aniso_U_12
Ag1 0.01478(17) 0.01185(14) 0.01285(14) -0.00003(7) -0.00040(7) -0.00079(8)
S1 0.0136(3) 0.0110(3) 0.0127(3) -0.0010(2) -0.0007(3) 0.0008(3)
S2 0.0135(3) 0.0095(3) 0.0101(3) -0.0001(2) 0.0005(2) -0.0001(3)
S3 0.0162(4) 0.0124(3) 0.0092(3) 0.0003(2) -0.0012(2) -0.0011(3)
O1 0.0195(12) 0.0182(11) 0.0129(9) -0.0004(8) 0.0023(8) -0.0032(9)
O2 0.0254(12) 0.0160(11) 0.0131(9) -0.0007(8) -0.0033(8) -0.0012(9)
O3 0.0201(12) 0.0191(12) 0.0188(10) 0.0044(8) -0.0024(9) 0.0023(9)
C1 0.0169(16) 0.0142(14) 0.0113(13) 0.0015(10) -0.0017(11) -0.0034(12)
C2 0.0214(16) 0.0217(16) 0.0143(14) -0.0008(11) 0.0025(12) 0.0028(13)
C3 0.0220(16) 0.0254(18) 0.0202(16) 0.0061(14) -0.0007(12) 0.0065(14)
C4 0.0248(17) 0.0232(17) 0.0131(14) 0.0032(12) -0.0011(12) -0.0046(14)
C5 0.0257(19) 0.0245(17) 0.0130(14) -0.0036(12) 0.0024(13) -0.0034(13)
C6 0.0216(16) 0.0186(16) 0.0165(14) -0.0015(12) 0.0004(12) 0.0021(13)
C7 0.037(2) 0.033(2) 0.0161(16) 0.0057(13) -0.0037(14) -0.0035(17)
C11 0.0265(18) 0.0254(18) 0.0094(13) -0.0032(11) 0.0028(12) 0.0078(14)
C21 0.0175(15) 0.0161(16) 0.0112(13) -0.0001(10) -0.0012(11) 0.0006(12)
C22 0.0116(14) 0.0101(14) 0.0126(13) 0.0012(10) 0.0012(10) 0.0012(11)

loop_
_atom_type_symbol
_atom_type_description
_atom_type_scat_dispersion_real
_atom_type_scat_dispersion_imag
_atom_type_scat_source
C C 0.0181 0.0091 'International Tables Vol C Tables 4.2.6.8 and 6.1.1.4'
H H 0.0000 0.0000 'International Tables Vol C Tables 4.2.6.8 and 6.1.1.4'
O O 0.0492 0.0322 'International Tables Vol C Tables 4.2.6.8 and 6.1.1.4'
S S 0.3331 0.5567 'International Tables Vol C Tables 4.2.6.8 and 6.1.1.4'
Ag Ag 0.1306 4.2820 'International Tables Vol C Tables 4.2.6.8 and 6.1.1.4'

loop_
_geom_angle_atom_site_label_1
_geom_angle_atom_site_label_2
_geom_angle_atom_site_label_3
_geom_angle_site_symmetry_1
_geom_angle_site_symmetry_3
_geom_angle
_geom_angle_publ_flag
O1 AG1 S2 . 8_665 109.81(6) y
O1 AG1 S2 . . 108.68(6) y
S2 AG1 S2 8_665 . 123.60(3) y
O1 AG1 S1 . . 102.69(6) y
S2 AG1 S1 8_665 . 108.54(2) y
S2 AG1 S1 . . 101.29(2) y
C22 S1 C11 3_556 . 102.16(14) y
C22 S1 AG1 3_556 . 104.08(10) y
C11 S1 AG1 . . 100.14(12) y
C21 S2 C22 . . 101.36(13) y
C21 S2 AG1 . 8_655 110.05(10) y
C22 S2 AG1 . 8_655 107.93(10) y
C21 S2 AG1 . . 112.47(10) y
C22 S2 AG1 . . 103.01(10) y
AG1 S2 AG1 8_655 . 119.96(3) y
O3 S3 O2 . . 114.35(14) y
O3 S3 O1 . . 111.77(13) y
O2 S3 O1 . . 111.70(13) y
O3 S3 C1 . . 106.41(14) y
O2 S3 C1 . . 105.91(13) y
O1 S3 C1 . . 106.02(13) y
S3 O1 AG1 . . 122.71(12) y
C6 C1 C2 . . 120.6(3) y
C6 C1 S3 . . 120.6(2) y
C2 C1 S3 . . 118.8(2) y
C3 C2 C1 . . 119.1(3) y
C3 C2 H2 . . 120.4 ?
C1 C2 H2 . . 120.4 ?
C2 C3 C4 . . 121.7(3) y
C2 C3 H3 . . 119.2 ?
C4 C3 H3 . . 119.2 ?
C5 C4 C3 . . 118.1(3) y
C5 C4 C7 . . 121.7(3) y
C3 C4 C7 . . 120.2(3) y
C4 C5 C6 . . 121.3(3) y
C4 C5 H5 . . 119.3 ?
C6 C5 H5 . . 119.3 ?
C1 C6 C5 . . 119.2(3) y
C1 C6 H6 . . 120.4 ?
C5 C6 H6 . . 120.4 ?
C4 C7 H7A . . 109.5 ?
C4 C7 H7B . . 109.5 ?
H7A C7 H7B . . 109.5 ?
C4 C7 H7C . . 109.5 ?
H7A C7 H7C . . 109.5 ?
H7B C7 H7C . . 109.5 ?
S1 C11 H11A . . 109.5 ?
S1 C11 H11B . . 109.5 ?
H11A C11 H11B . . 109.5 ?
S1 C11 H11C . . 109.5 ?
H11A C11 H11C . . 109.5 ?
H11B C11 H11C . . 109.5 ?
S2 C21 H21A . . 109.5 ?
S2 C21 H21B . . 109.5 ?
H21A C21 H21B . . 109.5 ?
S2 C21 H21C . . 109.5 ?
H21A C21 H21C . . 109.5 ?
H21B C21 H21C . . 109.5 ?
S1 C22 S2 3_546 . 113.26(16) y
S1 C22 H22A 3_546 . 108.9 ?
S2 C22 H22A . . 108.9 ?
S1 C22 H22B 3_546 . 108.9 ?
S2 C22 H22B . . 108.9 ?
H22A C22 H22B . . 107.7 ?

loop_
_geom_bond_atom_site_label_1
_geom_bond_atom_site_label_2
_geom_bond_site_symmetry_2
_geom_bond_distance
_geom_bond_publ_flag
Ag1 O1 . 2.343(2) y
Ag1 S2 8_665 2.5332(7) y
Ag1 S2 . 2.5431(7) y
Ag1 S1 . 2.5830(7) y
S1 C22 3_556 1.806(3) y
S1 C11 . 1.813(3) y
S2 C21 . 1.810(3) y
S2 C22 . 1.824(3) y
S2 Ag1 8_655 2.5332(7) y
S3 O3 . 1.451(2) y
S3 O2 . 1.456(2) y
S3 O1 . 1.473(2) y
S3 C1 . 1.774(3) y
C1 C6 . 1.385(4) y
C1 C2 . 1.390(4) y
C2 C3 . 1.385(4) y
C2 H2 . 0.95 ?
C3 C4 . 1.395(5) y
C3 H3 . 0.95 ?
C4 C5 . 1.386(5) y
C4 C7 . 1.509(4) y
C5 C6 . 1.399(5) y
C5 H5 . 0.95 ?
C6 H6 . 0.95 ?
C7 H7a . 0.98 ?
C7 H7b . 0.98 ?
C7 H7c . 0.98 ?
C11 H11a . 0.98 ?
C11 H11b . 0.98 ?
C11 H11c . 0.98 ?
C21 H21a . 0.98 ?
C21 H21b . 0.98 ?
C21 H21c . 0.98 ?
C22 S1 3_546 1.806(3) y
C22 H22a . 0.99 ?
C22 H22b . 0.99 ?

loop_
_geom_torsion_atom_site_label_1
_geom_torsion_atom_site_label_2
_geom_torsion_atom_site_label_3
_geom_torsion_atom_site_label_4
_geom_torsion_site_symmetry_1
_geom_torsion_site_symmetry_4
_geom_torsion
O1 AG1 S1 C22 . 3_556 -125.53(11)
S2 AG1 S1 C22 8_665 3_556 -9.31(10)
S2 AG1 S1 C22 . 3_556 122.15(10)
O1 AG1 S1 C11 . . -20.14(12)
S2 AG1 S1 C11 8_665 . 96.08(11)
S2 AG1 S1 C11 . . -132.46(11)
O1 AG1 S2 C21 . . 126.11(12)
S2 AG1 S2 C21 8_665 . -4.73(11)
S1 AG1 S2 C21 . . -126.19(11)
O1 AG1 S2 C22 . . -125.57(11)
S2 AG1 S2 C22 8_665 . 103.59(9)
S1 AG1 S2 C22 . . -17.87(9)
O1 AG1 S2 AG1 . 8_655 -5.71(7)
S2 AG1 S2 AG1 8_665 8_655 -136.55(4)
S1 AG1 S2 AG1 . 8_655 101.99(3)
O3 S3 O1 AG1 . . 112.96(15)
O2 S3 O1 AG1 . . -16.59(19)
C1 S3 O1 AG1 . . -131.50(15)
S2 AG1 O1 S3 8_665 . 4.06(16)
S2 AG1 O1 S3 . . -133.88(13)
S1 AG1 O1 S3 . . 119.38(14)
O3 S3 C1 C6 . . 16.5(3)
O2 S3 C1 C6 . . 138.6(3)
O1 S3 C1 C6 . . -102.6(3)
O3 S3 C1 C2 . . -163.0(2)
O2 S3 C1 C2 . . -40.9(3)
O1 S3 C1 C2 . . 77.9(3)
C6 C1 C2 C3 . . 1.5(5)
S3 C1 C2 C3 . . -179.0(3)
C1 C2 C3 C4 . . -1.2(5)
C2 C3 C4 C5 . . 0.0(5)
C2 C3 C4 C7 . . -180.0(3)
C3 C4 C5 C6 . . 0.9(5)
C7 C4 C5 C6 . . -179.1(3)
C2 C1 C6 C5 . . -0.7(5)
S3 C1 C6 C5 . . 179.8(2)
C4 C5 C6 C1 . . -0.6(5)
C21 S2 C22 S1 . 3_546 -65.98(17)
AG1 S2 C22 S1 8_655 3_546 49.65(15)
AG1 S2 C22 S1 . 3_546 177.49(11)
